data_4081526
loop_
_publ_author_name
'Klapp, Lutz R. R.'
'Bruhn, Clemens'
'Leibold, Michael'
'Siemeling, Ulrich'

_publ_section_title
;
 Ferrocene-Based Bis(guanidines): Superbases for Tridentate
 N,Fe,N-Coordination
;
_journal_issue 20
_journal_name_full Organometallics
_journal_page_first 5862
_journal_paper_doi 10.1021/om400454v
_journal_volume 32
_journal_year 2013
_chemical_formula_moiety 'C32 H48 Cl Fe N6 Pd, 0.5(Cl6 Pd2), C H2 Cl2'
_chemical_formula_sum 'C66 H100 Cl12 Fe2 N12 Pd4'
_chemical_formula_weight 2024.28
_chemical_name_systematic
;
 ?
;
_space_group_IT_number 2
_symmetry_cell_setting triclinic
_symmetry_Int_Tables_number 2
_symmetry_space_group_name_Hall '-P 1'
_symmetry_space_group_name_H-M 'P -1'
_atom_sites_solution_hydrogens geom
_atom_sites_solution_primary direct
_atom_sites_solution_secondary difmap
_audit_creation_method SHELXL-97
_cell_angle_alpha 101.933(8)
_cell_angle_beta 95.294(9)
_cell_angle_gamma 102.559(9)
_cell_formula_units_Z 1
_cell_length_a 10.1802(13)
_cell_length_b 10.3667(11)
_cell_length_c 20.487(2)
_cell_measurement_reflns_used 12375
_cell_measurement_temperature 143(2)
_cell_measurement_theta_max 25.21
_cell_measurement_theta_min 2.05
_cell_volume 2043.3(4)
_computing_structure_refinement 'SHELXL-97 (Sheldrick, 1997)'
_computing_structure_solution 'SHELXS-97 (Sheldrick, 1990)'
_diffrn_ambient_temperature 143(2)
_diffrn_detector 'image plate (34 cm diameter)'
_diffrn_detector_area_resol_mean 6.67
_diffrn_detector_type STOE
_diffrn_measured_fraction_theta_full 0.962
_diffrn_measured_fraction_theta_max 0.962
_diffrn_measurement_details ' 192 frames, detector distance = 138 mm'
_diffrn_measurement_device '2-circle goniometer'
_diffrn_measurement_device_type 'STOE IPDS 2'
_diffrn_measurement_method 'rotation method'
_diffrn_radiation_collimation '0.5 mm diameter, multiple pinhole'
_diffrn_radiation_monochromator 'plane graphite'
_diffrn_radiation_polarisn_norm 0
_diffrn_radiation_type 'Mo K\a'
_diffrn_radiation_wavelength 0.71073
_diffrn_reflns_av_R_equivalents 0.2007
_diffrn_reflns_av_sigmaI/netI 0.1550
_diffrn_reflns_limit_h_max 11
_diffrn_reflns_limit_h_min -11
_diffrn_reflns_limit_k_max 12
_diffrn_reflns_limit_k_min -12
_diffrn_reflns_limit_l_max 23
_diffrn_reflns_limit_l_min -24
_diffrn_reflns_number 13523
_diffrn_reflns_theta_full 24.97
_diffrn_reflns_theta_max 24.97
_diffrn_reflns_theta_min 2.05
_diffrn_source 'sealed X-ray tube, 12 x 0.4 mm long-fine focus'
_diffrn_source_current 30
_diffrn_source_power 1.50
_diffrn_source_voltage 50
_diffrn_standards_decay_% 0
_exptl_absorpt_coefficient_mu 1.645
_exptl_absorpt_correction_T_max 0.9730
_exptl_absorpt_correction_T_min 0.7085
_exptl_absorpt_correction_type integration
_exptl_absorpt_process_details 'X-red ver. 1.31 (Stoe & Cie. 2005)'
_exptl_crystal_colour red
_exptl_crystal_density_diffrn 1.645
_exptl_crystal_density_method 'not measured'
_exptl_crystal_description plate
_exptl_crystal_F_000 1020
_exptl_crystal_size_max 0.31
_exptl_crystal_size_mid 0.11
_exptl_crystal_size_min 0.02
_refine_diff_density_max 4.102
_refine_diff_density_min -1.592
_refine_diff_density_rms 0.413
_refine_ls_extinction_coef 0.0257(17)
_refine_ls_extinction_expression Fc^*^=kFc[1+0.001xFc^2^\l^3^/sin(2\q)]^-1/4^
_refine_ls_extinction_method SHELXL
_refine_ls_goodness_of_fit_ref 2.084
_refine_ls_hydrogen_treatment mixed
_refine_ls_matrix_type full
_refine_ls_number_parameters 424
_refine_ls_number_reflns 6894
_refine_ls_number_restraints 0
_refine_ls_restrained_S_all 2.084
_refine_ls_R_factor_all 0.2526
_refine_ls_R_factor_gt 0.2224
_refine_ls_shift/su_max 0.008
_refine_ls_shift/su_mean 0.000
_refine_ls_structure_factor_coef Fsqd
_refine_ls_weighting_details 'calc w=1/[\s^2^(Fo^2^)+(0.2000P)^2^+0.0000P] where P=(Fo^2^+2Fc^2^)/3'
_refine_ls_weighting_scheme calc
_refine_ls_wR_factor_gt 0.5535
_refine_ls_wR_factor_ref 0.5627
_reflns_number_gt 4872
_reflns_number_total 6894
_reflns_threshold_expression >2sigma(I)
_cod_data_source_file om400454v_si_002.cif
_cod_data_source_block i1174b
_cod_database_code 4081526

loop_
_symmetry_equiv_pos_as_xyz
'x, y, z'
'-x, -y, -z'

loop_
_atom_site_label
_atom_site_type_symbol
_atom_site_fract_x
_atom_site_fract_y
_atom_site_fract_z
_atom_site_U_iso_or_equiv
_atom_site_adp_type
_atom_site_occupancy
_atom_site_symmetry_multiplicity
_atom_site_calc_flag
_atom_site_refinement_flags
C1 C 0.2952(10) 0.4303(9) 0.2433(6) 0.047(3) Uani 1 1 d .
C2 C 0.2534(12) 0.4804(9) 0.3067(6) 0.052(3) Uani 1 1 d .
H2A H 0.1626 0.4689 0.3163 0.062 Uiso 1 1 calc R
C3 C 0.3669(13) 0.5467(12) 0.3501(6) 0.064(4) Uani 1 1 d .
H3A H 0.3667 0.5906 0.3956 0.077 Uiso 1 1 calc R
C4 C 0.4785(14) 0.5440(14) 0.3222(7) 0.067(3) Uiso 1 1 d .
H4A H 0.5686 0.5856 0.3442 0.080 Uiso 1 1 calc R
C5 C 0.4447(14) 0.4746(12) 0.2591(7) 0.066(4) Uani 1 1 d .
H5A H 0.5068 0.4559 0.2286 0.079 Uiso 1 1 calc R
C6 C 0.3067(9) 0.1419(9) 0.3222(5) 0.046(2) Uani 1 1 d .
C7 C 0.3179(12) 0.2329(10) 0.3871(6) 0.061(3) Uani 1 1 d .
H7A H 0.2457 0.2381 0.4130 0.073 Uiso 1 1 calc R
C9 C 0.5327(13) 0.2745(12) 0.3528(6) 0.058(4) Uani 1 1 d .
H9A H 0.6266 0.3123 0.3531 0.070 Uiso 1 1 calc R
C10 C 0.4523(10) 0.1783(10) 0.3042(5) 0.050(3) Uani 1 1 d .
H10A H 0.4801 0.1371 0.2636 0.061 Uiso 1 1 calc R
C11 C 0.2305(9) 0.3951(11) 0.1246(4) 0.040(3) Uani 1 1 d .
C12 C 0.3417(14) 0.5954(13) 0.0876(7) 0.068(4) Uani 1 1 d .
H12A H 0.3595 0.5311 0.0484 0.082 Uiso 1 1 calc R
H12B H 0.4268 0.6330 0.1199 0.082 Uiso 1 1 calc R
C13 C 0.2881(15) 0.7151(16) 0.0639(7) 0.098(5) Uani 1 1 d .
H13B H 0.3660 0.7784 0.0529 0.117 Uiso 1 1 calc R
H13A H 0.2224 0.6751 0.0221 0.117 Uiso 1 1 calc R
C14 C 0.2260(18) 0.7887(19) 0.1108(9) 0.094(5) Uiso 1 1 d .
H14A H 0.1763 0.8411 0.0867 0.112 Uiso 1 1 calc R
H14B H 0.2993 0.8556 0.1437 0.112 Uiso 1 1 calc R
C15 C 0.1307(19) 0.7187(16) 0.1497(8) 0.089(6) Uani 1 1 d .
H15A H 0.0422 0.6758 0.1207 0.107 Uiso 1 1 calc R
H15B H 0.1154 0.7861 0.1884 0.107 Uiso 1 1 calc R
C16 C 0.1848(12) 0.6123(13) 0.1752(7) 0.061(4) Uani 1 1 d .
H16A H 0.2622 0.6567 0.2116 0.073 Uiso 1 1 calc R
H16B H 0.1129 0.5569 0.1943 0.073 Uiso 1 1 calc R
C17 C 0.1598(13) 0.3045(17) 0.0011(8) 0.089(5) Uani 1 1 d .
H17B H 0.1264 0.3884 0.0066 0.107 Uiso 1 1 calc R
H17A H 0.0804 0.2256 -0.0143 0.107 Uiso 1 1 calc R
C18 C 0.2584(15) 0.3031(13) -0.0524(6) 0.076(4) Uani 1 1 d .
H18A H 0.2111 0.3099 -0.0955 0.091 Uiso 1 1 calc R
H18B H 0.3372 0.3826 -0.0371 0.091 Uiso 1 1 calc R
C19 C 0.3076(14) 0.1739(19) -0.0631(9) 0.118(6) Uani 1 1 d .
H19A H 0.3734 0.1743 -0.0958 0.141 Uiso 1 1 calc R
H19B H 0.2305 0.0932 -0.0800 0.141 Uiso 1 1 calc R
C20 C 0.3799(15) 0.1731(14) 0.0104(6) 0.069(4) Uani 1 1 d .
H20A H 0.4094 0.0876 0.0082 0.082 Uiso 1 1 calc R
H20B H 0.4613 0.2500 0.0249 0.082 Uiso 1 1 calc R
C21 C 0.2795(13) 0.1854(11) 0.0616(6) 0.055(3) Uani 1 1 d .
H21B H 0.2024 0.1039 0.0487 0.066 Uiso 1 1 calc R
H21A H 0.3257 0.1873 0.1066 0.066 Uiso 1 1 calc R
C22 C 0.0932(11) -0.0171(10) 0.3054(5) 0.051(3) Uani 1 1 d .
C23 C -0.0909(11) 0.0875(10) 0.2811(6) 0.047(3) Uani 1 1 d .
H23A H -0.1164 0.0752 0.2320 0.057 Uiso 1 1 calc R
H23B H -0.0247 0.1763 0.2986 0.057 Uiso 1 1 calc R
C24 C -0.2233(14) 0.0824(12) 0.3183(7) 0.075(4) Uani 1 1 d .
H24A H -0.1970 0.0931 0.3673 0.090 Uiso 1 1 calc R
H24B H -0.2637 0.1585 0.3122 0.090 Uiso 1 1 calc R
C25 C -0.3231(12) -0.0458(13) 0.2911(6) 0.074(4) Uani 1 1 d .
H25A H -0.3548 -0.0523 0.2431 0.089 Uiso 1 1 calc R
H25B H -0.4026 -0.0479 0.3156 0.089 Uiso 1 1 calc R
C26 C -0.2629(12) -0.1729(12) 0.2970(6) 0.064(3) Uani 1 1 d .
H26A H -0.2444 -0.1748 0.3450 0.077 Uiso 1 1 calc R
H26B H -0.3304 -0.2578 0.2734 0.077 Uiso 1 1 calc R
C27 C -0.1294(15) -0.1642(13) 0.2652(7) 0.068(4) Uani 1 1 d .
H27A H -0.0889 -0.2393 0.2729 0.082 Uiso 1 1 calc R
H27B H -0.1505 -0.1753 0.2160 0.082 Uiso 1 1 calc R
C28 C 0.2708(12) -0.1352(12) 0.3491(7) 0.064(4) Uani 1 1 d .
H28A H 0.3227 -0.0945 0.3167 0.076 Uiso 1 1 calc R
H28B H 0.2492 -0.2353 0.3328 0.076 Uiso 1 1 calc R
C29 C 0.3586(12) -0.0931(12) 0.4193(7) 0.074(4) Uani 1 1 d .
H29A H 0.4380 -0.1337 0.4172 0.089 Uiso 1 1 calc R
H29B H 0.3927 0.0070 0.4321 0.089 Uiso 1 1 calc R
C30 C 0.2765(13) -0.1397(14) 0.4723(8) 0.080(4) Uani 1 1 d .
H30A H 0.3329 -0.1033 0.5171 0.096 Uiso 1 1 calc R
H30B H 0.2562 -0.2402 0.4631 0.096 Uiso 1 1 calc R
C31 C 0.1426(11) -0.0956(11) 0.4747(7) 0.058(3) Uani 1 1 d .
H31A H 0.1613 0.0037 0.4933 0.070 Uiso 1 1 calc R
H31B H 0.0874 -0.1420 0.5043 0.070 Uiso 1 1 calc R
C32 C 0.0643(12) -0.1328(12) 0.4030(6) 0.058(3) Uani 1 1 d .
H32A H 0.0282 -0.2326 0.3893 0.070 Uiso 1 1 calc R
H32B H -0.0144 -0.0910 0.4036 0.070 Uiso 1 1 calc R
C33 C 0.8183(16) 0.2854(18) 0.1539(15) 0.151(10) Uani 1 1 d .
H33A H 0.8677 0.3077 0.2002 0.181 Uiso 1 1 calc R
H33B H 0.8703 0.2360 0.1233 0.181 Uiso 1 1 calc R
C8 C 0.4531(11) 0.3134(9) 0.4064(6) 0.051(3) Uani 1 1 d .
H8A H 0.4863 0.3809 0.4471 0.062 Uiso 1 1 calc R
N1 N 0.2165(8) 0.3513(9) 0.1811(5) 0.052(3) Uani 1 1 d .
N2 N 0.2294(9) 0.5246(10) 0.1211(6) 0.064(3) Uani 1 1 d .
N3 N 0.2297(10) 0.2987(9) 0.0658(5) 0.056(3) Uani 1 1 d .
N4 N 0.1952(8) 0.0580(8) 0.2835(4) 0.043(2) Uani 1 1 d .
N5 N -0.0273(9) -0.0294(8) 0.2952(4) 0.053(2) Uani 1 1 d .
N6 N 0.1445(10) -0.0901(8) 0.3523(4) 0.049(3) Uani 1 1 d .
Cl1 Cl 0.0185(3) 0.0383(3) 0.13006(16) 0.0629(9) Uani 1 1 d .
Cl2 Cl 0.8627(3) 0.4967(3) 0.32726(14) 0.0618(8) Uani 1 1 d .
Cl3 Cl 0.7516(3) 0.6780(3) 0.45246(15) 0.0675(9) Uani 1 1 d .
Cl4 Cl 1.0539(3) 0.4090(3) 0.44151(14) 0.0682(9) Uani 1 1 d .
Cl5 Cl 0.8075(10) 0.4314(7) 0.1307(4) 0.185(3) Uani 1 1 d .
Cl6 Cl 0.6461(5) 0.1749(5) 0.1505(3) 0.1103(17) Uani 1 1 d .
Fe1 Fe 0.37615(16) 0.34902(15) 0.31630(8) 0.0507(4) Uani 1 1 d .
Pd1 Pd 0.18410(8) 0.18515(8) 0.21780(4) 0.0478(2) Uani 1 1 d .
Pd2 Pd 0.89825(9) 0.54361(8) 0.44228(4) 0.0499(2) Uani 1 1 d .

loop_
_atom_site_aniso_label
_atom_site_aniso_U_11
_atom_site_aniso_U_22
_atom_site_aniso_U_33
_atom_site_aniso_U_23
_atom_site_aniso_U_13
_atom_site_aniso_U_12
C1 0.046(5) 0.027(3) 0.081(6) 0.036(3) 0.009(4) 0.014(3)
C2 0.063(6) 0.023(4) 0.073(6) 0.024(4) 0.014(5) 0.004(4)
C3 0.082(7) 0.057(5) 0.065(6) 0.032(4) -0.002(5) 0.032(5)
C5 0.069(7) 0.040(5) 0.092(8) 0.026(5) 0.003(6) 0.015(5)
C6 0.063(4) 0.050(4) 0.051(4) 0.030(3) 0.026(3) 0.046(3)
C7 0.069(6) 0.034(4) 0.091(7) 0.027(5) 0.036(5) 0.017(4)
C9 0.060(6) 0.053(6) 0.062(6) 0.013(5) -0.008(5) 0.021(5)
C10 0.061(5) 0.055(4) 0.057(5) 0.027(4) 0.019(4) 0.041(3)
C11 0.034(4) 0.055(5) 0.028(4) 0.010(4) 0.004(3) 0.004(4)
C12 0.072(7) 0.051(6) 0.087(7) 0.025(5) 0.025(6) 0.010(5)
C13 0.079(8) 0.138(8) 0.121(7) 0.103(6) 0.034(6) 0.045(7)
C15 0.128(12) 0.062(7) 0.082(9) 0.016(7) 0.012(9) 0.033(7)
C16 0.047(6) 0.056(6) 0.073(7) 0.005(6) -0.001(5) 0.010(5)
C17 0.058(6) 0.092(9) 0.116(10) -0.004(8) 0.022(6) 0.035(6)
C18 0.112(8) 0.067(6) 0.074(6) 0.037(5) 0.037(6) 0.046(6)
C19 0.090(6) 0.091(11) 0.165(10) 0.001(9) 0.093(6) 0.002(7)
C20 0.085(8) 0.068(7) 0.057(6) 0.016(5) 0.002(6) 0.029(6)
C21 0.076(7) 0.040(5) 0.050(5) 0.013(4) -0.003(5) 0.017(5)
C22 0.067(5) 0.042(4) 0.055(5) 0.012(4) 0.019(4) 0.033(4)
C23 0.052(5) 0.035(4) 0.055(5) 0.016(4) 0.003(4) 0.006(4)
C24 0.098(8) 0.033(5) 0.107(8) 0.026(5) 0.044(6) 0.024(5)
C25 0.043(5) 0.120(7) 0.087(6) 0.078(5) 0.002(5) 0.030(5)
C26 0.052(6) 0.067(5) 0.089(6) 0.057(4) 0.006(5) 0.014(5)
C27 0.088(8) 0.064(6) 0.062(6) 0.026(5) -0.006(6) 0.033(5)
C28 0.055(5) 0.049(5) 0.101(7) 0.034(5) 0.030(5) 0.016(4)
C29 0.063(5) 0.072(5) 0.116(9) 0.051(5) 0.016(6) 0.048(4)
C30 0.074(6) 0.090(6) 0.092(8) 0.033(6) -0.018(6) 0.053(5)
C31 0.053(5) 0.044(5) 0.087(7) 0.027(5) 0.003(5) 0.026(4)
C32 0.065(6) 0.055(5) 0.070(6) 0.036(4) 0.018(5) 0.023(5)
C33 0.061(8) 0.071(9) 0.27(2) -0.050(12) -0.076(11) 0.030(7)
C8 0.066(6) 0.026(4) 0.070(6) 0.019(4) 0.007(5) 0.022(4)
N1 0.036(4) 0.037(4) 0.077(6) -0.003(4) -0.010(4) 0.015(3)
N2 0.057(4) 0.063(4) 0.096(6) 0.044(4) 0.015(4) 0.037(4)
N3 0.081(5) 0.045(4) 0.058(4) 0.021(3) 0.022(4) 0.033(4)
N4 0.045(4) 0.044(4) 0.052(4) 0.031(3) 0.009(3) 0.015(3)
N5 0.083(5) 0.048(3) 0.054(4) 0.035(3) 0.031(3) 0.042(3)
N6 0.075(5) 0.022(3) 0.055(4) 0.016(3) 0.012(4) 0.018(3)
Cl1 0.0535(14) 0.0609(16) 0.0703(16) 0.0107(13) 0.0047(13) 0.0113(12)
Cl2 0.0804(16) 0.0597(13) 0.0544(13) 0.0191(11) 0.0095(12) 0.0309(12)
Cl3 0.0843(16) 0.0796(15) 0.0534(14) 0.0207(12) 0.0066(12) 0.0477(12)
Cl4 0.0857(15) 0.0835(16) 0.0533(13) 0.0238(12) 0.0161(12) 0.0486(12)
Cl5 0.255(8) 0.118(3) 0.180(4) 0.087(3) -0.055(5) 0.025(4)
Cl6 0.099(3) 0.123(3) 0.128(3) 0.063(2) 0.014(2) 0.034(2)
Fe1 0.0576(7) 0.0408(6) 0.0659(8) 0.0252(6) 0.0170(6) 0.0219(6)
Pd1 0.0494(4) 0.0380(3) 0.0616(4) 0.0175(3) 0.0083(3) 0.0167(3)
Pd2 0.0569(4) 0.0457(4) 0.0529(4) 0.0188(3) 0.0088(3) 0.0174(3)

loop_
_atom_type_symbol
_atom_type_description
_atom_type_scat_dispersion_real
_atom_type_scat_dispersion_imag
_atom_type_scat_source
C C 0.0033 0.0016 'International Tables Vol C Tables 4.2.6.8 and 6.1.1.4'
H H 0.0000 0.0000 'International Tables Vol C Tables 4.2.6.8 and 6.1.1.4'
N N 0.0061 0.0033 'International Tables Vol C Tables 4.2.6.8 and 6.1.1.4'
Cl Cl 0.1484 0.1585 'International Tables Vol C Tables 4.2.6.8 and 6.1.1.4'
Fe Fe 0.3463 0.8444 'International Tables Vol C Tables 4.2.6.8 and 6.1.1.4'
Pd Pd -0.9988 1.0072 'International Tables Vol C Tables 4.2.6.8 and 6.1.1.4'

loop_
_geom_angle_atom_site_label_1
_geom_angle_atom_site_label_2
_geom_angle_atom_site_label_3
_geom_angle
_geom_angle_site_symmetry_1
_geom_angle_site_symmetry_3
N1 C1 C2 130.3(9) . .
N1 C1 C5 127.5(10) . .
C2 C1 C5 102.2(9) . .
N1 C1 Fe1 124.0(7) . .
C2 C1 Fe1 70.0(7) . .
C5 C1 Fe1 66.1(7) . .
N1 C1 Pd1 53.8(5) . .
C2 C1 Pd1 102.5(6) . .
C5 C1 Pd1 119.2(7) . .
Fe1 C1 Pd1 72.0(3) . .
C3 C2 C1 107.1(11) . .
C3 C2 Fe1 70.3(8) . .
C1 C2 Fe1 69.3(6) . .
C3 C2 H2A 126.4 . .
C1 C2 H2A 126.4 . .
Fe1 C2 H2A 125.6 . .
C4 C3 C2 112.4(12) . .
C4 C3 Fe1 70.6(8) . .
C2 C3 Fe1 71.5(7) . .
C4 C3 H3A 123.8 . .
C2 C3 H3A 123.8 . .
Fe1 C3 H3A 125.7 . .
C5 C4 C3 109.1(12) . .
C5 C4 Fe1 68.8(8) . .
C3 C4 Fe1 71.7(8) . .
C5 C4 H4A 125.5 . .
C3 C4 H4A 125.5 . .
Fe1 C4 H4A 125.7 . .
C4 C5 C1 109.1(13) . .
C4 C5 Fe1 73.0(9) . .
C1 C5 Fe1 71.1(7) . .
C4 C5 H5A 125.4 . .
C1 C5 H5A 125.4 . .
Fe1 C5 H5A 122.1 . .
N4 C6 C7 128.7(9) . .
N4 C6 C10 128.2(8) . .
C7 C6 C10 102.7(8) . .
N4 C6 Fe1 122.5(7) . .
C7 C6 Fe1 69.2(6) . .
C10 C6 Fe1 65.6(5) . .
N4 C6 Pd1 54.7(5) . .
C7 C6 Pd1 120.3(8) . .
C10 C6 Pd1 97.0(6) . .
Fe1 C6 Pd1 69.2(3) . .
C8 C7 C6 109.7(10) . .
C8 C7 Fe1 68.6(7) . .
C6 C7 Fe1 71.2(7) . .
C8 C7 H7A 125.2 . .
C6 C7 H7A 125.2 . .
Fe1 C7 H7A 126.6 . .
C10 C9 C8 108.7(10) . .
C10 C9 Fe1 71.2(7) . .
C8 C9 Fe1 69.7(7) . .
C10 C9 H9A 125.7 . .
C8 C9 H9A 125.7 . .
Fe1 C9 H9A 125.0 . .
C9 C10 C6 110.8(10) . .
C9 C10 Fe1 71.4(7) . .
C6 C10 Fe1 71.2(6) . .
C9 C10 H10A 124.6 . .
C6 C10 H10A 124.6 . .
Fe1 C10 H10A 124.3 . .
N1 C11 N2 122.5(9) . .
N1 C11 N3 117.5(10) . .
N2 C11 N3 119.5(9) . .
N2 C12 C13 105.9(11) . .
N2 C12 H12A 110.6 . .
C13 C12 H12A 110.6 . .
N2 C12 H12B 110.6 . .
C13 C12 H12B 110.6 . .
H12A C12 H12B 108.7 . .
C14 C13 C12 115.0(14) . .
C14 C13 H13B 108.5 . .
C12 C13 H13B 108.5 . .
C14 C13 H13A 108.5 . .
C12 C13 H13A 108.5 . .
H13B C13 H13A 107.5 . .
C13 C14 C15 120.4(16) . .
C13 C14 H14A 107.2 . .
C15 C14 H14A 107.2 . .
C13 C14 H14B 107.2 . .
C15 C14 H14B 107.2 . .
H14A C14 H14B 106.9 . .
C14 C15 C16 111.3(16) . .
C14 C15 H15A 109.4 . .
C16 C15 H15A 109.4 . .
C14 C15 H15B 109.4 . .
C16 C15 H15B 109.4 . .
H15A C15 H15B 108.0 . .
N2 C16 C15 110.8(12) . .
N2 C16 H16A 109.5 . .
C15 C16 H16A 109.5 . .
N2 C16 H16B 109.5 . .
C15 C16 H16B 109.5 . .
H16A C16 H16B 108.1 . .
N3 C17 C18 110.1(11) . .
N3 C17 H17B 109.6 . .
C18 C17 H17B 109.6 . .
N3 C17 H17A 109.6 . .
C18 C17 H17A 109.6 . .
H17B C17 H17A 108.2 . .
C19 C18 C17 110.6(13) . .
C19 C18 H18A 109.5 . .
C17 C18 H18A 109.5 . .
C19 C18 H18B 109.5 . .
C17 C18 H18B 109.5 . .
H18A C18 H18B 108.1 . .
C18 C19 C20 104.8(12) . .
C18 C19 H19A 110.8 . .
C20 C19 H19A 110.8 . .
C18 C19 H19B 110.8 . .
C20 C19 H19B 110.8 . .
H19A C19 H19B 108.9 . .
C21 C20 C19 109.7(11) . .
C21 C20 H20A 109.7 . .
C19 C20 H20A 109.7 . .
C21 C20 H20B 109.7 . .
C19 C20 H20B 109.7 . .
H20A C20 H20B 108.2 . .
N3 C21 C20 113.4(11) . .
N3 C21 H21B 108.9 . .
C20 C21 H21B 108.9 . .
N3 C21 H21A 108.9 . .
C20 C21 H21A 108.9 . .
H21B C21 H21A 107.7 . .
N5 C22 N4 131.4(11) . .
N5 C22 N6 117.8(10) . .
N4 C22 N6 110.7(9) . .
N5 C23 C24 107.5(9) . .
N5 C23 H23A 110.2 . .
C24 C23 H23A 110.2 . .
N5 C23 H23B 110.2 . .
C24 C23 H23B 110.2 . .
H23A C23 H23B 108.5 . .
C25 C24 C23 110.5(10) . .
C25 C24 H24A 109.5 . .
C23 C24 H24A 109.5 . .
C25 C24 H24B 109.5 . .
C23 C24 H24B 109.5 . .
H24A C24 H24B 108.1 . .
C24 C25 C26 112.2(10) . .
C24 C25 H25A 109.2 . .
C26 C25 H25A 109.2 . .
C24 C25 H25B 109.2 . .
C26 C25 H25B 109.2 . .
H25A C25 H25B 107.9 . .
C27 C26 C25 110.3(10) . .
C27 C26 H26A 109.6 . .
C25 C26 H26A 109.6 . .
C27 C26 H26B 109.6 . .
C25 C26 H26B 109.6 . .
H26A C26 H26B 108.1 . .
N5 C27 C26 111.6(10) . .
N5 C27 H27A 109.3 . .
C26 C27 H27A 109.3 . .
N5 C27 H27B 109.3 . .
C26 C27 H27B 109.3 . .
H27A C27 H27B 108.0 . .
N6 C28 C29 110.7(10) . .
N6 C28 H28A 109.5 . .
C29 C28 H28A 109.5 . .
N6 C28 H28B 109.5 . .
C29 C28 H28B 109.5 . .
H28A C28 H28B 108.1 . .
C30 C29 C28 111.0(10) . .
C30 C29 H29A 109.4 . .
C28 C29 H29A 109.4 . .
C30 C29 H29B 109.4 . .
C28 C29 H29B 109.4 . .
H29A C29 H29B 108.0 . .
C29 C30 C31 114.1(12) . .
C29 C30 H30A 108.7 . .
C31 C30 H30A 108.7 . .
C29 C30 H30B 108.7 . .
C31 C30 H30B 108.7 . .
H30A C30 H30B 107.6 . .
C30 C31 C32 108.9(11) . .
C30 C31 H31A 109.9 . .
C32 C31 H31A 109.9 . .
C30 C31 H31B 109.9 . .
C32 C31 H31B 109.9 . .
H31A C31 H31B 108.3 . .
N6 C32 C31 114.7(9) . .
N6 C32 H32A 108.6 . .
C31 C32 H32A 108.6 . .
N6 C32 H32B 108.6 . .
C31 C32 H32B 108.6 . .
H32A C32 H32B 107.6 . .
Cl5 C33 Cl6 110.9(11) . .
Cl5 C33 H33A 109.5 . .
Cl6 C33 H33A 109.5 . .
Cl5 C33 H33B 109.5 . .
Cl6 C33 H33B 109.5 . .
H33A C33 H33B 108.1 . .
C7 C8 C9 108.2(9) . .
C7 C8 Fe1 71.8(7) . .
C9 C8 Fe1 68.8(7) . .
C7 C8 H8A 125.9 . .
C9 C8 H8A 125.9 . .
Fe1 C8 H8A 125.0 . .
C11 N1 C1 119.8(8) . .
C11 N1 Pd1 143.5(7) . .
C1 N1 Pd1 91.0(7) . .
C11 N2 C16 119.8(11) . .
C11 N2 C12 115.8(10) . .
C16 N2 C12 115.5(9) . .
C21 N3 C11 126.2(10) . .
C21 N3 C17 112.6(10) . .
C11 N3 C17 120.9(11) . .
C22 N4 C6 125.7(9) . .
C22 N4 Pd1 127.8(7) . .
C6 N4 Pd1 93.6(6) . .
C22 N5 C27 123.8(10) . .
C22 N5 C23 122.6(9) . .
C27 N5 C23 108.7(9) . .
C32 N6 C28 115.0(10) . .
C32 N6 C22 120.8(9) . .
C28 N6 C22 124.0(10) . .
Pd2 Cl4 Pd2 93.92(12) 2_766 .
C5 Fe1 C4 38.2(5) . .
C5 Fe1 C3 64.3(5) . .
C4 Fe1 C3 37.7(6) . .
C5 Fe1 C1 42.8(5) . .
C4 Fe1 C1 67.6(5) . .
C3 Fe1 C1 66.1(4) . .
C5 Fe1 C10 114.3(5) . .
C4 Fe1 C10 127.9(5) . .
C3 Fe1 C10 159.2(4) . .
C1 Fe1 C10 128.5(4) . .
C5 Fe1 C9 109.5(6) . .
C4 Fe1 C9 99.9(5) . .
C3 Fe1 C9 122.1(5) . .
C1 Fe1 C9 148.4(5) . .
C10 Fe1 C9 37.3(4) . .
C5 Fe1 C2 68.0(5) . .
C4 Fe1 C2 65.4(5) . .
C3 Fe1 C2 38.2(4) . .
C1 Fe1 C2 40.8(4) . .
C10 Fe1 C2 162.6(4) . .
C9 Fe1 C2 160.0(4) . .
C5 Fe1 C8 134.5(5) . .
C4 Fe1 C8 102.5(5) . .
C3 Fe1 C8 99.1(5) . .
C1 Fe1 C8 165.0(4) . .
C10 Fe1 C8 66.4(4) . .
C9 Fe1 C8 41.5(5) . .
C2 Fe1 C8 125.5(4) . .
C5 Fe1 C7 173.1(5) . .
C4 Fe1 C7 135.1(5) . .
C3 Fe1 C7 111.1(5) . .
C1 Fe1 C7 141.5(4) . .
C10 Fe1 C7 67.9(5) . .
C9 Fe1 C7 68.0(5) . .
C2 Fe1 C7 112.0(5) . .
C8 Fe1 C7 39.5(4) . .
C5 Fe1 C6 146.4(4) . .
C4 Fe1 C6 168.0(5) . .
C3 Fe1 C6 146.9(5) . .
C1 Fe1 C6 123.6(3) . .
C10 Fe1 C6 43.1(4) . .
C9 Fe1 C6 68.3(4) . .
C2 Fe1 C6 125.4(4) . .
C8 Fe1 C6 67.3(3) . .
C7 Fe1 C6 39.6(4) . .
C5 Fe1 Pd1 93.8(4) . .
C4 Fe1 Pd1 128.1(4) . .
C3 Fe1 Pd1 118.8(4) . .
C1 Fe1 Pd1 61.2(2) . .
C10 Fe1 Pd1 81.7(3) . .
C9 Fe1 Pd1 119.0(3) . .
C2 Fe1 Pd1 80.9(3) . .
C8 Fe1 Pd1 129.3(3) . .
C7 Fe1 Pd1 93.0(3) . .
C6 Fe1 Pd1 62.5(2) . .
N1 Pd1 N4 160.4(3) . .
N1 Pd1 Cl1 99.1(3) . .
N4 Pd1 Cl1 100.4(2) . .
N1 Pd1 C1 35.2(4) . .
N4 Pd1 C1 125.3(3) . .
Cl1 Pd1 C1 133.7(3) . .
N1 Pd1 C6 129.3(3) . .
N4 Pd1 C6 31.7(3) . .
Cl1 Pd1 C6 131.3(2) . .
C1 Pd1 C6 95.0(3) . .
N1 Pd1 Fe1 81.2(2) . .
N4 Pd1 Fe1 79.4(2) . .
Cl1 Pd1 Fe1 178.73(10) . .
C1 Pd1 Fe1 46.8(3) . .
C6 Pd1 Fe1 48.3(2) . .
Cl3 Pd2 Cl2 93.29(12) . .
Cl3 Pd2 Cl4 89.14(12) . 2_766
Cl2 Pd2 Cl4 176.99(13) . 2_766
Cl3 Pd2 Cl4 175.22(11) . .
Cl2 Pd2 Cl4 91.49(12) . .
Cl4 Pd2 Cl4 86.08(12) 2_766 .

loop_
_geom_bond_atom_site_label_1
_geom_bond_atom_site_label_2
_geom_bond_distance
_geom_bond_site_symmetry_2
C1 N1 1.425(13) .
C1 C2 1.435(16) .
C1 C5 1.475(17) .
C1 Fe1 2.055(11) .
C1 Pd1 2.471(8) .
C2 C3 1.345(16) .
C2 Fe1 2.064(12) .
C2 H2A 0.9500 .
C3 C4 1.32(2) .
C3 Fe1 2.049(12) .
C3 H3A 0.9500 .
C4 C5 1.317(18) .
C4 Fe1 2.036(14) .
C4 H4A 0.9500 .
C5 Fe1 1.985(14) .
C5 H5A 0.9500 .
C6 N4 1.339(11) .
C6 C7 1.442(14) .
C6 C10 1.546(14) .
C6 Fe1 2.141(9) .
C6 Pd1 2.546(10) .
C7 C8 1.418(15) .
C7 Fe1 2.116(13) .
C7 H7A 0.9500 .
C9 C10 1.320(14) .
C9 C8 1.465(18) .
C9 Fe1 2.062(14) .
C9 H9A 0.9500 .
C10 Fe1 2.060(11) .
C10 H10A 0.9500 .
C11 N1 1.336(15) .
C11 N2 1.362(15) .
C11 N3 1.396(13) .
C12 N2 1.518(17) .
C12 C13 1.60(2) .
C12 H12A 0.9900 .
C12 H12B 0.9900 .
C13 C14 1.39(2) .
C13 H13B 0.9900 .
C13 H13A 0.9900 .
C14 C15 1.48(3) .
C14 H14A 0.9900 .
C14 H14B 0.9900 .
C15 C16 1.50(2) .
C15 H15A 0.9900 .
C15 H15B 0.9900 .
C16 N2 1.455(17) .
C16 H16A 0.9900 .
C16 H16B 0.9900 .
C17 N3 1.46(2) .
C17 C18 1.55(2) .
C17 H17B 0.9900 .
C17 H17A 0.9900 .
C18 C19 1.51(2) .
C18 H18A 0.9900 .
C18 H18B 0.9900 .
C19 C20 1.62(2) .
C19 H19A 0.9900 .
C19 H19B 0.9900 .
C20 C21 1.536(19) .
C20 H20A 0.9900 .
C20 H20B 0.9900 .
C21 N3 1.366(16) .
C21 H21B 0.9900 .
C21 H21A 0.9900 .
C22 N5 1.199(14) .
C22 N4 1.328(13) .
C22 N6 1.465(15) .
C23 N5 1.556(15) .
C23 C24 1.605(19) .
C23 H23A 0.9900 .
C23 H23B 0.9900 .
C24 C25 1.453(16) .
C24 H24A 0.9900 .
C24 H24B 0.9900 .
C25 C26 1.590(19) .
C25 H25A 0.9900 .
C25 H25B 0.9900 .
C26 C27 1.55(2) .
C26 H26A 0.9900 .
C26 H26B 0.9900 .
C27 N5 1.519(14) .
C27 H27A 0.9900 .
C27 H27B 0.9900 .
C28 N6 1.463(16) .
C28 C29 1.546(18) .
C28 H28A 0.9900 .
C28 H28B 0.9900 .
C29 C30 1.52(2) .
C29 H29A 0.9900 .
C29 H29B 0.9900 .
C30 C31 1.532(18) .
C30 H30A 0.9900 .
C30 H30B 0.9900 .
C31 C32 1.536(17) .
C31 H31A 0.9900 .
C31 H31B 0.9900 .
C32 N6 1.460(16) .
C32 H32A 0.9900 .
C32 H32B 0.9900 .
C33 Cl5 1.70(2) .
C33 Cl6 1.860(17) .
C33 H33A 0.9900 .
C33 H33B 0.9900 .
C8 Fe1 2.073(12) .
C8 H8A 0.9500 .
N1 Pd1 1.993(10) .
N4 Pd1 2.082(9) .
Cl1 Pd1 2.363(3) .
Cl2 Pd2 2.283(3) .
Cl3 Pd2 2.249(4) .
Cl4 Pd2 2.312(3) 2_766
Cl4 Pd2 2.328(4) .
Fe1 Pd1 2.6814(16) .
Pd2 Cl4 2.312(3) 2_766
